data_7135611
loop_
_publ_author_name
'Shrivastav, Akash'
'Bhattacharya, Subrato'

_publ_section_title
;
 iClick reaction of a Cu(II) azido complex having a Schiff base ligand.
;
_journal_issue 30
_journal_name_full 'Chemical communications (Cambridge, England)'
_journal_page_first 7750
_journal_page_last 7754
_journal_paper_doi 10.1039/d6cc00423g
_journal_volume 62
_journal_year 2026
_chemical_formula_moiety 'C12 H12 Cu N10 O2'
_chemical_formula_sum 'C12 H12 Cu N10 O2'
_chemical_formula_weight 391.86
_space_group_crystal_system monoclinic
_space_group_IT_number 14
_space_group_name_Hall '-P 2ybc'
_space_group_name_H-M_alt 'P 1 21/c 1'
_atom_sites_solution_hydrogens mixed
_atom_sites_solution_primary dual
_audit_creation_date 2024-07-27
_audit_creation_method
;
Olex2 1.5
(compiled 2024.02.16 svn.r378c4104 for OlexSys, GUI svn.r6928)
;
_audit_update_record
;
2025-06-15 deposited with the CCDC.	2026-03-10 downloaded from the CCDC.
;
_cell_angle_alpha 90
_cell_angle_beta 96.782(2)
_cell_angle_gamma 90
_cell_formula_units_Z 2
_cell_length_a 8.0354(2)
_cell_length_b 12.7317(3)
_cell_length_c 7.4563(2)
_cell_measurement_reflns_used 7384
_cell_measurement_temperature 293(2)
_cell_measurement_theta_max 71.8190
_cell_measurement_theta_min 3.4620
_cell_volume 757.47(3)
_computing_molecular_graphics 'Olex2 1.5 (Dolomanov et al., 2009)'
_computing_publication_material 'Olex2 1.5 (Dolomanov et al., 2009)'
_computing_structure_refinement 'SHELXL 2019/3 (Sheldrick, 2015)'
_computing_structure_solution 'SHELXT 2018/2 (Sheldrick, 2018)'
_diffrn_ambient_temperature 293(2)
_diffrn_detector 'Hybrid Pixel Array Detector'
_diffrn_detector_type HyPix3000
_diffrn_measured_fraction_theta_full 1.000
_diffrn_measured_fraction_theta_max 0.998
_diffrn_measurement_details
;
List of Runs (angles in degrees, time in seconds):

  # Type    Start    End  Width  t~exp~   \w     \q     \k     \f   Frames
#--------------------------------------------------------------------------
  1  \w     14.00 109.00   0.50    0.20    --   40.58  77.00 120.00  190
  2  \w     14.00 109.00   0.50    0.20    --   40.58  77.00 150.00  190
  3  \w     17.00 109.00   0.50    0.20    --   40.58  68.00  23.00  184
  4  \w     17.00 108.00   0.50    0.20    --   40.58  65.00  90.00  182
  5  \w     14.00 109.00   0.50    0.20    --   40.58  77.00   0.00  190
  6  \w     14.00 109.00   0.50    0.20    --   40.58  77.00 -90.00  190
  7  \w     21.00 112.00   0.50    0.20    --   40.58  21.00   0.00  182
  8  \w     89.00 174.00   0.50    0.20    --  104.00  25.00 -60.00  170
  9  \w     85.00 171.00   0.50    0.20    --  104.00  50.00-150.00  172
 10  \w     80.00 172.00   0.50    0.20    --  104.00  68.00  23.00  184
 11  \w     85.00 171.00   0.50    0.20    --  104.00  50.00   0.00  172
 12  \w     82.00 172.00   0.50    0.20    --  104.00  59.00  90.00  180
 13  \w     77.00 116.00   0.50    0.20    --  104.00  77.00 150.00   78
 14  \w     90.00 172.00   0.50    0.20    --  104.00  33.00 120.00  164
 15  \w     89.00 174.00   0.50    0.20    --  104.00  25.00  90.00  170
 16  \w    102.00 170.00   0.50    0.20    --  104.00 111.00 -90.00  136
 17  \w    104.00 177.00   0.50    0.20    --  104.00  93.00 120.00  146
 18  \w    -28.00  68.00   0.50    0.20    --   40.58 -77.00-150.00  192
 19  \w    -27.00  65.00   0.50    0.20    --   40.58 -68.00-109.00  184
 20  \w     32.00 106.00   0.50    0.20    --  104.00 -93.00  30.00  148
 21  \w     38.00 108.00   0.50    0.20    --  104.00-111.00 -90.00  140
 22  \w     38.00 108.00   0.50    0.20    --  104.00-111.00   0.00  140
 23  \w     41.00 100.00   0.50    0.20    --   40.58-138.00 120.00  118
 24  \w     32.00 106.00   0.50    0.20    --  104.00 -93.00  90.00  148
 25  \w     36.00  68.00   0.50    0.20    --  104.00 -59.00 120.00   64
 26  \w     35.00 105.00   0.50    0.20    --  104.00 -77.00 150.00  140
 27  \w     36.00  83.00   0.50    0.20    --  104.00 -68.00  90.00   94
 28  \w     36.00  83.00   0.50    0.20    --  104.00 -68.00  30.00   94
 29  \w     36.00  83.00   0.50    0.20    --  104.00 -68.00 -90.00   94
 30  \w     36.00  83.00   0.50    0.20    --  104.00 -68.00-109.00   94
 31  \w     36.00  68.00   0.50    0.20    --  104.00 -59.00-180.00   64
 32  \w   -108.00 -24.00   0.50    0.20    --  -40.58 -43.00-180.00  168
 33  \w   -108.00 -16.00   0.50    0.20    --  -40.58 -68.00-109.00  184
 34  \w   -109.00 -14.00   0.50    0.20    --  -40.58 -77.00-180.00  190
 35  \w   -150.00 -58.00   0.50    0.20    --  -82.50 -68.00-109.00  184
 36  \w   -109.00 -14.00   0.50    0.20    --  -40.58 -77.00  90.00  190
 37  \w    -80.00 -10.00   0.50    0.20    --  -82.50  93.00-180.00  140
 38  \w    -96.00 -19.00   0.50    0.20    --  -40.58 138.00 -60.00  154
 39  \w    -65.00  27.00   0.50    0.20    --  -40.58  68.00  23.00  184
 40  \w    -28.00  31.00   0.50    0.20    --  -40.58  21.00 150.00  118
 41  \w    -37.00  27.00   0.50    0.20    --  -40.58  32.00 120.00  128
 42  \w    -83.00 -14.00   0.50    0.20    --  -82.50  68.00  23.00  138
 43  \w    -37.00  27.00   0.50    0.20    --  -40.58  32.00-150.00  128
;
_diffrn_measurement_device 'four-circle diffractometer'
_diffrn_orient_matrix_type 'CrysAlisPro convention (1999,Acta A55,543-557)'
_diffrn_orient_matrix_UB_11 -0.1258934000
_diffrn_orient_matrix_UB_12 -0.0688559000
_diffrn_orient_matrix_UB_13 -0.1191565000
_diffrn_orient_matrix_UB_21 -0.1462207000
_diffrn_orient_matrix_UB_22 0.0633288000
_diffrn_orient_matrix_UB_23 0.0625055000
_diffrn_orient_matrix_UB_31 0.0070557000
_diffrn_orient_matrix_UB_32 0.0767462000
_diffrn_orient_matrix_UB_33 -0.1586949000
_diffrn_radiation_monochromator mirror
_diffrn_radiation_probe x-ray
_diffrn_radiation_type CuK\a
_diffrn_radiation_wavelength 1.54184
_diffrn_reflns_av_R_equivalents 0.0264
_diffrn_reflns_av_unetI/netI 0.0136
_diffrn_reflns_Laue_measured_fraction_full 1.000
_diffrn_reflns_Laue_measured_fraction_max 0.998
_diffrn_reflns_limit_h_max 9
_diffrn_reflns_limit_h_min -9
_diffrn_reflns_limit_k_max 15
_diffrn_reflns_limit_k_min -15
_diffrn_reflns_limit_l_max 8
_diffrn_reflns_limit_l_min -9
_diffrn_reflns_number 8287
_diffrn_reflns_point_group_measured_fraction_full 1.000
_diffrn_reflns_point_group_measured_fraction_max 0.998
_diffrn_reflns_theta_full 67.684
_diffrn_reflns_theta_max 71.904
_diffrn_reflns_theta_min 5.544
_diffrn_source_type 'PhotonJet (Cu) X-ray Source'
_exptl_absorpt_coefficient_mu 2.349
_exptl_absorpt_correction_T_max 1.00000
_exptl_absorpt_correction_T_min 0.08713
_exptl_absorpt_correction_type multi-scan
_exptl_absorpt_process_details
;
CrysAlisPro 1.171.42.90a (Rigaku Oxford Diffraction, 2023)
Empirical absorption correction using spherical harmonics,
implemented in SCALE3 ABSPACK scaling algorithm.
;
_exptl_crystal_colour 'dark brown'
_exptl_crystal_colour_modifier dark
_exptl_crystal_colour_primary brown
_exptl_crystal_density_diffrn 1.718
_exptl_crystal_description block
_exptl_crystal_F_000 398
_exptl_crystal_size_max 0.17
_exptl_crystal_size_mid 0.15
_exptl_crystal_size_min 0.14
_refine_diff_density_max 0.257
_refine_diff_density_min -0.268
_refine_diff_density_rms 0.045
_refine_ls_extinction_coef 0.0123(9)
_refine_ls_extinction_expression Fc^*^=kFc[1+0.001xFc^2^\l^3^/sin(2\q)]^-1/4^
_refine_ls_extinction_method 'SHELXL-2019/2 (Sheldrick 2019)'
_refine_ls_goodness_of_fit_ref 1.084
_refine_ls_hydrogen_treatment constr
_refine_ls_matrix_type full
_refine_ls_number_parameters 119
_refine_ls_number_reflns 1485
_refine_ls_number_restraints 0
_refine_ls_restrained_S_all 1.084
_refine_ls_R_factor_all 0.0276
_refine_ls_R_factor_gt 0.0267
_refine_ls_shift/su_max 0.000
_refine_ls_shift/su_mean 0.000
_refine_ls_structure_factor_coef Fsqd
_refine_ls_weighting_details 'w=1/[\s^2^(Fo^2^)+(0.0460P)^2^+0.2032P] where P=(Fo^2^+2Fc^2^)/3'
_refine_ls_weighting_scheme calc
_refine_ls_wR_factor_gt 0.0785
_refine_ls_wR_factor_ref 0.0794
_reflns_Friedel_coverage 0.000
_reflns_number_gt 1420
_reflns_number_total 1485
_reflns_threshold_expression 'I > 2\s(I)'
_cod_data_source_file d6cc00423g2.cif
_cod_data_source_block na-32_auto
_cod_depositor_comments 'Adding full bibliography for 7135607--7135612.cif.'
_cod_database_code 7135611
_shelx_shelxl_version_number 2019/3
_chemical_oxdiff_formula 'Cu N C H O'
_shelx_space_group_comment
;
The symmetry employed for this shelxl refinement is uniquely defined
by the following loop, which should always be used as a source of
symmetry information in preference to the above space-group names.
They are only intended as comments.
;
_shelx_estimated_absorpt_t_max 0.735
_shelx_estimated_absorpt_t_min 0.691
_olex2_refinement_description
;
1.a Free rotating group:
 O1(H1A,H1B)
1.b Aromatic/amide H refined with riding coordinates:
 C3(H3), C5(H5), C6(H6), C4(H4)
;
_olex2_submission_special_instructions 'No special instructions were received'
_oxdiff_exptl_absorpt_empirical_details
;
Empirical correction (ABSPACK) includes:
- Absorption correction using spherical harmonics
- Frame scaling
;
_oxdiff_exptl_absorpt_empirical_full_max 8.074
_oxdiff_exptl_absorpt_empirical_full_min 0.621

loop_
_space_group_symop_operation_xyz
'x, y, z'
'-x, y+1/2, -z+1/2'
'-x, -y, -z'
'x, -y-1/2, z-1/2'

loop_
_atom_site_label
_atom_site_type_symbol
_atom_site_fract_x
_atom_site_fract_y
_atom_site_fract_z
_atom_site_U_iso_or_equiv
_atom_site_adp_type
_atom_site_occupancy
_atom_site_site_symmetry_order
_atom_site_calc_flag
_atom_site_refinement_flags_posn
_atom_site_refinement_flags_adp
_atom_site_refinement_flags_occupancy
_atom_site_disorder_assembly
_atom_site_disorder_group
Cu1 Cu 0.500000 0.500000 0.500000 0.03967(17) Uani 1 2 d S . P . .
O1 O 0.66229(18) 0.51458(10) 0.79709(19) 0.0486(3) Uani 1 1 d G . . . .
H1A H 0.616258 0.559697 0.859281 0.073 Uiso 1 1 d G U . . .
H1B H 0.656083 0.457288 0.854473 0.073 Uiso 1 1 d G U . . .
N2 N 0.55614(18) 0.34784(10) 0.48844(18) 0.0390(3) Uani 1 1 d . . . . .
N1 N 0.30058(17) 0.44004(11) 0.61215(18) 0.0409(3) Uani 1 1 d . . . . .
N5 N 0.4766(2) 0.18538(12) 0.5288(2) 0.0481(4) Uani 1 1 d . . . . .
N4 N 0.6269(2) 0.18659(11) 0.4644(2) 0.0517(4) Uani 1 1 d . . . . .
N3 N 0.6748(2) 0.28342(12) 0.4396(2) 0.0485(4) Uani 1 1 d . . . . .
C2 C 0.2931(2) 0.33384(13) 0.6104(2) 0.0407(4) Uani 1 1 d . . . . .
C1 C 0.4385(2) 0.28584(12) 0.5425(2) 0.0400(4) Uani 1 1 d . . . . .
C3 C 0.1612(2) 0.27927(16) 0.6703(2) 0.0528(5) Uani 1 1 d . . . . .
H3 H 0.157400 0.206309 0.665544 0.063 Uiso 1 1 calc R U . . .
C5 C 0.0453(3) 0.44255(19) 0.7438(3) 0.0621(5) Uani 1 1 d . . . . .
H5 H -0.037561 0.481167 0.791151 0.075 Uiso 1 1 calc R U . . .
C6 C 0.1795(3) 0.49318(15) 0.6796(3) 0.0527(5) Uani 1 1 d . . . . .
H6 H 0.184957 0.566122 0.683812 0.063 Uiso 1 1 calc R U . . .
C4 C 0.0362(2) 0.33533(18) 0.7368(3) 0.0603(5) Uani 1 1 d . . . . .
H4 H -0.054241 0.300591 0.776858 0.072 Uiso 1 1 calc R U . . .

loop_
_atom_site_aniso_label
_atom_site_aniso_U_11
_atom_site_aniso_U_22
_atom_site_aniso_U_33
_atom_site_aniso_U_23
_atom_site_aniso_U_13
_atom_site_aniso_U_12
Cu1 0.0414(2) 0.0286(2) 0.0520(3) 0.00218(11) 0.01830(16) 0.00209(11)
O1 0.0544(8) 0.0400(6) 0.0534(7) 0.0009(5) 0.0149(6) 0.0040(5)
N2 0.0445(7) 0.0303(7) 0.0437(7) 0.0001(5) 0.0106(5) 0.0024(6)
N1 0.0403(7) 0.0394(7) 0.0443(7) 0.0036(5) 0.0109(6) 0.0001(6)
N5 0.0603(9) 0.0342(8) 0.0498(8) 0.0005(6) 0.0069(7) -0.0016(7)
N4 0.0654(10) 0.0364(7) 0.0538(8) -0.0022(6) 0.0098(7) 0.0061(7)
N3 0.0548(9) 0.0386(8) 0.0535(8) -0.0006(6) 0.0121(7) 0.0081(6)
C2 0.0442(9) 0.0419(9) 0.0357(8) 0.0036(6) 0.0034(6) -0.0054(7)
C1 0.0482(9) 0.0338(8) 0.0374(8) 0.0020(6) 0.0029(7) -0.0028(7)
C3 0.0519(10) 0.0542(11) 0.0524(10) 0.0053(8) 0.0068(8) -0.0144(8)
C5 0.0458(10) 0.0767(15) 0.0673(12) 0.0059(10) 0.0206(9) 0.0052(10)
C6 0.0488(11) 0.0518(11) 0.0608(12) 0.0026(7) 0.0201(9) 0.0061(7)
C4 0.0461(10) 0.0771(15) 0.0591(11) 0.0107(10) 0.0117(8) -0.0132(9)

loop_
_atom_type_symbol
_atom_type_description
_atom_type_scat_dispersion_real
_atom_type_scat_dispersion_imag
_atom_type_scat_source
C C 0.0181 0.0091 'International Tables Vol C Tables 4.2.6.8 and 6.1.1.4'
H H 0.0000 0.0000 'International Tables Vol C Tables 4.2.6.8 and 6.1.1.4'
Cu Cu -1.9646 0.5888 'International Tables Vol C Tables 4.2.6.8 and 6.1.1.4'
N N 0.0311 0.0180 'International Tables Vol C Tables 4.2.6.8 and 6.1.1.4'
O O 0.0492 0.0322 'International Tables Vol C Tables 4.2.6.8 and 6.1.1.4'

loop_
_geom_angle_atom_site_label_1
_geom_angle_atom_site_label_2
_geom_angle_atom_site_label_3
_geom_angle
_geom_angle_site_symmetry_1
_geom_angle_site_symmetry_3
_geom_angle_publ_flag
N2 Cu1 O1 90.79(5) . . ?
N2 Cu1 O1 89.21(5) 3_666 . ?
N2 Cu1 N2 180.0 3_666 . ?
N2 Cu1 N1 81.19(6) . . ?
N2 Cu1 N1 81.19(6) 3_666 3_666 ?
N2 Cu1 N1 98.81(6) . 3_666 ?
N2 Cu1 N1 98.81(6) 3_666 . ?
N1 Cu1 O1 88.98(5) 3_666 . ?
N1 Cu1 O1 91.02(5) . . ?
N1 Cu1 N1 180.00(6) 3_666 . ?
Cu1 O1 H1A 109.0 . . ?
Cu1 O1 H1B 109.6 . . ?
H1A O1 H1B 104.5 . . ?
N3 N2 Cu1 141.12(12) . . ?
C1 N2 Cu1 113.02(11) . . ?
C1 N2 N3 105.84(13) . . ?
C2 N1 Cu1 113.94(11) . . ?
C6 N1 Cu1 127.49(12) . . ?
C6 N1 C2 118.55(15) . . ?
C1 N5 N4 103.97(14) . . ?
N3 N4 N5 110.52(14) . . ?
N4 N3 N2 107.88(15) . . ?
N1 C2 C1 112.64(14) . . ?
N1 C2 C3 122.20(17) . . ?
C3 C2 C1 125.15(16) . . ?
N2 C1 C2 118.87(14) . . ?
N5 C1 N2 111.78(16) . . ?
N5 C1 C2 129.32(16) . . ?
C2 C3 H3 120.8 . . ?
C4 C3 C2 118.46(18) . . ?
C4 C3 H3 120.8 . . ?
C6 C5 H5 120.3 . . ?
C4 C5 H5 120.3 . . ?
C4 C5 C6 119.3(2) . . ?
N1 C6 C5 121.73(18) . . ?
N1 C6 H6 119.1 . . ?
C5 C6 H6 119.1 . . ?
C3 C4 H4 120.1 . . ?
C5 C4 C3 119.70(18) . . ?
C5 C4 H4 120.1 . . ?

loop_
_geom_bond_atom_site_label_1
_geom_bond_atom_site_label_2
_geom_bond_distance
_geom_bond_site_symmetry_2
_geom_bond_publ_flag
Cu1 O1 2.4413(15) . ?
Cu1 N2 1.9932(13) 3_666 ?
Cu1 N2 1.9932(13) . ?
Cu1 N1 2.0411(13) . ?
Cu1 N1 2.0411(13) 3_666 ?
O1 H1A 0.8499 . ?
O1 H1B 0.8501 . ?
N2 N3 1.3401(19) . ?
N2 C1 1.330(2) . ?
N1 C2 1.353(2) . ?
N1 C6 1.331(2) . ?
N5 N4 1.351(2) . ?
N5 C1 1.322(2) . ?
N4 N3 1.311(2) . ?
C2 C1 1.461(2) . ?
C2 C3 1.385(2) . ?
C3 H3 0.9300 . ?
C3 C4 1.371(3) . ?
C5 H5 0.9300 . ?
C5 C6 1.389(3) . ?
C5 C4 1.368(3) . ?
C6 H6 0.9300 . ?
C4 H4 0.9300 . ?

loop_
_geom_torsion_atom_site_label_1
_geom_torsion_atom_site_label_2
_geom_torsion_atom_site_label_3
_geom_torsion_atom_site_label_4
_geom_torsion
_geom_torsion_site_symmetry_1
_geom_torsion_site_symmetry_2
_geom_torsion_site_symmetry_3
_geom_torsion_site_symmetry_4
_geom_torsion_publ_flag
Cu1 N2 N3 N4 -178.04(14) . . . . ?
Cu1 N2 C1 N5 178.27(11) . . . . ?
Cu1 N2 C1 C2 -3.26(18) . . . . ?
Cu1 N1 C2 C1 5.04(17) . . . . ?
Cu1 N1 C2 C3 -175.90(12) . . . . ?
Cu1 N1 C6 C5 176.55(15) . . . . ?
N1 C2 C1 N2 -1.3(2) . . . . ?
N1 C2 C1 N5 176.92(16) . . . . ?
N1 C2 C3 C4 -1.4(3) . . . . ?
N5 N4 N3 N2 0.29(19) . . . . ?
N4 N5 C1 N2 0.61(18) . . . . ?
N4 N5 C1 C2 -177.66(16) . . . . ?
N3 N2 C1 N5 -0.46(18) . . . . ?
N3 N2 C1 C2 178.02(13) . . . . ?
C2 N1 C6 C5 -1.4(3) . . . . ?
C2 C3 C4 C5 -0.6(3) . . . . ?
C1 N2 N3 N4 0.09(17) . . . . ?
C1 N5 N4 N3 -0.55(19) . . . . ?
C1 C2 C3 C4 177.58(16) . . . . ?
C3 C2 C1 N2 179.72(15) . . . . ?
C3 C2 C1 N5 -2.1(3) . . . . ?
C6 N1 C2 C1 -176.72(16) . . . . ?
C6 N1 C2 C3 2.3(3) . . . . ?
C6 C5 C4 C3 1.4(3) . . . . ?
C4 C5 C6 N1 -0.4(3) . . . . ?
